data_2239804
loop_
_publ_author_name
'Eagle, Cassandra T.'
'Quarshie, Fredricka'
'Cook, Kevin M.'

_publ_section_title
;
 (3-Methylbenzonitrile-1\k<i>N</i>)-<i>cis</i>-tetrakis(\m-<i>N</i>-phenylacetamidato)-1:2\k^4^<i>N</i>:<i>O</i>;1:2\k^4^<i>O</i>:<i>N</i>-dirhodium(II)(<i>Rh</i>---<i>Rh</i>)
;
_journal_issue 8
_journal_name_full 'Acta Crystallographica Section E'
_journal_page_first m304
_journal_paper_doi 10.1107/S1600536814016031
_journal_volume 70
_journal_year 2014
_chemical_formula_iupac '[Rh2 (C8 H8 N O)4 (C8 H7 N1)]'
_chemical_formula_moiety 'C40 H39 N5 O4 Rh2'
_chemical_formula_sum 'C40 H39 N5 O4 Rh2'
_chemical_formula_weight 859.59
_chemical_name_systematic
(3-Methylbenzonitrile-1\k<i>N</i>)-<i>cis</i>-tetrakis(\m-<i>N</i>-phenylacetamidato)-1:2\k^4^<i>N</i>:<i>O</i>;1:2\k^4^<i>O</i>:<i>N</i>-dirhodium(II)(<i>Rh</i>---<i>Rh</i>)
_space_group_IT_number 62
_symmetry_cell_setting orthorhombic
_symmetry_space_group_name_Hall '-P 2ac 2n'
_symmetry_space_group_name_H-M 'P n m a'
_atom_sites_solution_hydrogens geom
_atom_sites_solution_primary direct
_atom_sites_solution_secondary difmap
_cell_angle_alpha 90.0000
_cell_angle_beta 90.0000
_cell_angle_gamma 90.0000
_cell_formula_units_Z 4
_cell_length_a 15.3319(14)
_cell_length_b 18.3248(16)
_cell_length_c 12.9564(12)
_cell_measurement_reflns_used 27167
_cell_measurement_temperature 223
_cell_measurement_theta_max 27.61
_cell_measurement_theta_min 3.03
_cell_volume 3640.2(6)
_computing_cell_refinement '<i>PROCESS-AUTO</i> (Rigaku, 2010)'
_computing_data_collection '<i>PROCESS-AUTO</i> (Rigaku, 2010)'
_computing_data_reduction '<i>PROCESS-AUTO</i> (Rigaku, 2010)'
_computing_molecular_graphics '<i>CrystalStructure</i> (Rigaku, 2010)'
_computing_publication_material '<i>CrystalStructure</i> (Rigaku, 2010)'
_computing_structure_refinement '<i>SHELXL97</i> (Sheldrick, 2008)'
_computing_structure_solution '<i>SIR92</i> (Altomare <i>et al.</i>, 1994)'
_diffrn_ambient_temperature 223
_diffrn_detector_area_resol_mean 6.849
_diffrn_measured_fraction_theta_full 0.999
_diffrn_measured_fraction_theta_max 0.999
_diffrn_measurement_device_type 'Rigaku XtaLAB mini'
_diffrn_measurement_method \w
_diffrn_radiation_type 'Mo K\a'
_diffrn_radiation_wavelength 0.71075
_diffrn_reflns_av_R_equivalents 0.0863
_diffrn_reflns_limit_h_max 19
_diffrn_reflns_limit_h_min -19
_diffrn_reflns_limit_k_max 23
_diffrn_reflns_limit_k_min -23
_diffrn_reflns_limit_l_max 16
_diffrn_reflns_limit_l_min -16
_diffrn_reflns_number 36328
_diffrn_reflns_theta_full 27.400
_diffrn_reflns_theta_max 27.474
_diffrn_reflns_theta_min 3.030
_diffrn_standards_number 0
_exptl_absorpt_coefficient_mu 0.953
_exptl_absorpt_correction_T_max 0.873
_exptl_absorpt_correction_T_min 0.664
_exptl_absorpt_correction_type multi-scan
_exptl_absorpt_process_details '(<i>REQAB</i>; Rigaku, 1998)'
_exptl_crystal_colour Green
_exptl_crystal_density_diffrn 1.568
_exptl_crystal_density_method 'not measured'
_exptl_crystal_description Chunk
_exptl_crystal_F_000 1744.00
_exptl_crystal_size_max 0.165
_exptl_crystal_size_mid 0.152
_exptl_crystal_size_min 0.142
_refine_diff_density_max 0.748
_refine_diff_density_min -0.503
_refine_ls_extinction_method none
_refine_ls_goodness_of_fit_ref 1.050
_refine_ls_hydrogen_treatment constr
_refine_ls_matrix_type full
_refine_ls_number_parameters 250
_refine_ls_number_reflns 4292
_refine_ls_number_restraints 0
_refine_ls_restrained_S_all 1.050
_refine_ls_R_factor_all 0.0675
_refine_ls_R_factor_gt 0.0420
_refine_ls_shift/su_max 0.005
_refine_ls_shift/su_mean 0.000
_refine_ls_structure_factor_coef Fsqd
_refine_ls_weighting_details 'w=1/[\s^2^(Fo^2^)+(0.0277P)^2^+7.3733P] where P=(Fo^2^+2Fc^2^)/3'
_refine_ls_weighting_scheme calc
_refine_ls_wR_factor_gt 0.0811
_refine_ls_wR_factor_ref 0.0893
_reflns_number_gt 3154
_reflns_number_total 4292
_reflns_threshold_expression I>2\s(I)
_cod_data_source_file mw2125sup1.cf
_cod_data_source_block I
_cod_database_code 2239804
_cod_database_fobs_code 2239804
_shelxl_version_number .2013

loop_
_symmetry_equiv_pos_site_id
_symmetry_equiv_pos_as_xyz
1 +X,+Y,+Z
2 1/2-X,1/2+Y,1/2+Z
3 +X,1/2-Y,+Z
4 1/2-X,-Y,1/2+Z
5 -X,-Y,-Z
6 1/2+X,1/2-Y,1/2-Z
7 -X,1/2+Y,-Z
8 1/2+X,+Y,1/2-Z

loop_
_atom_site_type_symbol
_atom_site_label
_atom_site_fract_x
_atom_site_fract_y
_atom_site_fract_z
_atom_site_U_iso_or_equiv
_atom_site_adp_type
_atom_site_calc_flag
_atom_site_occupancy
Rh Rh1 0.47995(2) 0.2500 0.52236(3) 0.02157(11) Uani d 1
Rh Rh2 0.32933(2) 0.2500 0.46954(3) 0.02139(11) Uani d 1
O O1 0.35639(16) 0.32962(14) 0.36333(19) 0.0294(6) Uani d 1
O O2 0.44972(15) 0.16995(14) 0.62786(18) 0.0254(6) Uani d 1
N N1 0.49816(19) 0.33240(17) 0.4172(2) 0.0262(7) Uani d 1
N N2 0.30842(19) 0.17003(16) 0.5753(2) 0.0237(6) Uani d 1
N N3 0.6160(3) 0.2500 0.5704(4) 0.0336(11) Uani d 1
C C1 0.4333(2) 0.3578(2) 0.3624(3) 0.0273(8) Uani d 1
C C2 0.4427(3) 0.4243(2) 0.2942(3) 0.0401(10) Uani d 1
H H2A 0.4958 0.4501 0.3121 0.048 Uiso calc 1
H H2B 0.3930 0.4562 0.3043 0.048 Uiso calc 1
H H2C 0.4453 0.4092 0.2226 0.048 Uiso calc 1
C C3 0.3715(2) 0.1440(2) 0.6319(3) 0.0252(8) Uani d 1
C C4 0.3608(3) 0.0811(2) 0.7052(3) 0.0342(9) Uani d 1
H H4A 0.4090 0.0473 0.6966 0.041 Uiso calc 1
H H4B 0.3064 0.0562 0.6908 0.041 Uiso calc 1
H H4C 0.3602 0.0991 0.7756 0.041 Uiso calc 1
C C5 0.5811(2) 0.3681(2) 0.4141(3) 0.0283(8) Uani d 1
C C6 0.6393(3) 0.3544(2) 0.3362(3) 0.0342(9) Uani d 1
H H6 0.6232 0.3231 0.2819 0.041 Uiso calc 1
C C7 0.7218(3) 0.3860(2) 0.3363(3) 0.0386(10) Uani d 1
H H7 0.7611 0.3766 0.2822 0.046 Uiso calc 1
C C8 0.7452(3) 0.4311(2) 0.4159(4) 0.0428(11) Uani d 1
H H8 0.8008 0.4527 0.4163 0.051 Uiso calc 1
C C9 0.6879(3) 0.4451(3) 0.4957(4) 0.0457(11) Uani d 1
H H9 0.7047 0.4755 0.5506 0.055 Uiso calc 1
C C10 0.6056(3) 0.4140(2) 0.4942(3) 0.0373(10) Uani d 1
H H10 0.5661 0.4240 0.5478 0.045 Uiso calc 1
C C11 0.2218(2) 0.1406(2) 0.5787(3) 0.0270(8) Uani d 1
C C12 0.1718(3) 0.1409(2) 0.6679(3) 0.0344(9) Uani d 1
H H12 0.1944 0.1608 0.7291 0.041 Uiso calc 1
C C13 0.0885(3) 0.1117(2) 0.6669(4) 0.0423(11) Uani d 1
H H13 0.0555 0.1112 0.7280 0.051 Uiso calc 1
C C14 0.0535(3) 0.0835(2) 0.5780(4) 0.0464(12) Uani d 1
H H14 -0.0028 0.0633 0.5784 0.056 Uiso calc 1
C C15 0.1015(3) 0.0850(2) 0.4881(4) 0.0424(11) Uani d 1
H H15 0.0773 0.0668 0.4266 0.051 Uiso calc 1
C C16 0.1855(3) 0.1134(2) 0.4879(3) 0.0334(9) Uani d 1
H H16 0.2180 0.1142 0.4263 0.040 Uiso calc 1
C C17 0.6913(4) 0.2500 0.5696(5) 0.0339(13) Uani d 1
C C18 0.7854(3) 0.2500 0.5655(5) 0.0295(12) Uani d 1
C C19 0.8285(4) 0.2500 0.4693(4) 0.0331(13) Uani d 1
H H19 0.7953 0.2500 0.4083 0.040 Uiso calc 1
C C20 0.9168(4) 0.2500 0.4626(4) 0.0356(14) Uani d 1
C C21 0.9642(4) 0.2500 0.5533(4) 0.0315(13) Uani d 1
H H21 1.0255 0.2500 0.5501 0.038 Uiso calc 1
C C22 0.9239(4) 0.2500 0.6481(4) 0.0354(14) Uani d 1
H H22 0.9578 0.2500 0.7085 0.042 Uiso calc 1
C C23 0.8346(4) 0.2500 0.6552(4) 0.0317(13) Uani d 1
H H23 0.8072 0.2500 0.7200 0.038 Uiso calc 1
C C24 0.9623(5) 0.2500 0.3590(5) 0.0500(18) Uani d 1
H H24A 0.9234 0.2697 0.3070 0.060 Uiso calc 0.5
H H24B 0.9783 0.2004 0.3407 0.060 Uiso calc 0.5
H H24C 1.0144 0.2799 0.3630 0.060 Uiso calc 0.5

loop_
_atom_site_aniso_label
_atom_site_aniso_U_11
_atom_site_aniso_U_22
_atom_site_aniso_U_33
_atom_site_aniso_U_12
_atom_site_aniso_U_13
_atom_site_aniso_U_23
Rh1 0.0146(2) 0.0287(2) 0.0214(2) 0.000 0.00038(16) 0.000
Rh2 0.0151(2) 0.0283(2) 0.0207(2) 0.000 -0.00015(16) 0.000
O1 0.0226(14) 0.0381(15) 0.0275(13) -0.0035(12) -0.0011(11) 0.0101(12)
O2 0.0185(13) 0.0331(15) 0.0245(13) -0.0011(11) 0.0004(10) 0.0033(11)
N1 0.0205(16) 0.0297(17) 0.0284(16) -0.0020(13) 0.0027(13) 0.0021(14)
N2 0.0173(15) 0.0270(16) 0.0267(15) -0.0019(13) -0.0004(13) 0.0021(14)
N3 0.018(2) 0.040(3) 0.043(3) 0.000 -0.004(2) 0.000
C1 0.025(2) 0.034(2) 0.0230(18) -0.0017(17) 0.0019(16) 0.0006(16)
C2 0.031(2) 0.044(3) 0.045(2) -0.004(2) 0.001(2) 0.014(2)
C3 0.0210(19) 0.029(2) 0.0253(18) -0.0006(16) 0.0037(15) -0.0027(16)
C4 0.029(2) 0.033(2) 0.041(2) -0.0041(18) -0.0036(18) 0.0046(19)
C5 0.025(2) 0.029(2) 0.031(2) -0.0025(16) 0.0002(16) 0.0043(17)
C6 0.031(2) 0.037(2) 0.034(2) -0.0065(19) 0.0060(18) -0.0054(19)
C7 0.024(2) 0.040(2) 0.052(3) -0.0002(18) 0.0121(19) 0.000(2)
C8 0.027(2) 0.044(3) 0.058(3) -0.008(2) -0.002(2) 0.003(2)
C9 0.044(3) 0.048(3) 0.046(3) -0.014(2) -0.004(2) -0.009(2)
C10 0.033(2) 0.042(2) 0.037(2) -0.0073(19) 0.0066(18) -0.004(2)
C11 0.0205(19) 0.026(2) 0.034(2) 0.0012(15) -0.0014(16) 0.0012(18)
C12 0.027(2) 0.037(2) 0.039(2) -0.0050(18) 0.0002(18) -0.0017(19)
C13 0.028(2) 0.045(3) 0.053(3) -0.003(2) 0.010(2) 0.008(2)
C14 0.021(2) 0.041(3) 0.077(3) -0.0094(19) -0.001(2) 0.007(3)
C15 0.030(2) 0.038(2) 0.059(3) -0.0072(19) -0.011(2) -0.002(2)
C16 0.029(2) 0.037(2) 0.034(2) -0.0027(17) -0.0006(17) -0.0021(19)
C17 0.032(3) 0.030(3) 0.040(3) 0.000 -0.006(3) 0.000
C18 0.019(3) 0.030(3) 0.040(3) 0.000 -0.004(2) 0.000
C19 0.034(3) 0.035(3) 0.030(3) 0.000 -0.007(3) 0.000
C20 0.039(3) 0.032(3) 0.035(3) 0.000 -0.001(3) 0.000
C21 0.027(3) 0.035(3) 0.033(3) 0.000 0.000(2) 0.000
C22 0.024(3) 0.048(4) 0.034(3) 0.000 -0.005(2) 0.000
C23 0.032(3) 0.040(3) 0.024(3) 0.000 0.002(2) 0.000
C24 0.050(4) 0.067(5) 0.033(3) 0.000 0.008(3) 0.000

loop_
_atom_type_symbol
_atom_type_description
_atom_type_scat_dispersion_real
_atom_type_scat_dispersion_imag
_atom_type_scat_source
Rh Rh -1.1178 0.9187
;
International Tables for Crystallography
(1992, Vol. C, Tables 4.2.6.8 and 6.1.1.4)
;
O O 0.0106 0.0060
;
International Tables for Crystallography
(1992, Vol. C, Tables 4.2.6.8 and 6.1.1.4)
;
N N 0.0061 0.0033
;
International Tables for Crystallography
(1992, Vol. C, Tables 4.2.6.8 and 6.1.1.4)
;
C C 0.0033 0.0016
;
International Tables for Crystallography
(1992, Vol. C, Tables 4.2.6.8 and 6.1.1.4)
;
H H 0.0000 0.0000
;
International Tables for Crystallography
(1992, Vol. C, Table 6.1.1.4)
;

loop_
_geom_angle_atom_site_label_1
_geom_angle_atom_site_label_2
_geom_angle_atom_site_label_3
_geom_angle_site_symmetry_1
_geom_angle_site_symmetry_3
_geom_angle
N1 Rh1 N1 . 3 94.72(17)
N1 Rh1 O2 . 3 86.96(11)
N1 Rh1 O2 3 3 174.72(11)
N1 Rh1 O2 . . 174.72(11)
N1 Rh1 O2 3 . 86.96(11)
O2 Rh1 O2 3 . 90.92(14)
N1 Rh1 N3 . . 93.41(12)
N1 Rh1 N3 3 . 93.41(12)
O2 Rh1 N3 3 . 91.48(11)
O2 Rh1 N3 . . 91.48(11)
N1 Rh1 Rh2 . . 86.66(8)
N1 Rh1 Rh2 3 . 86.66(8)
O2 Rh1 Rh2 3 . 88.44(7)
O2 Rh1 Rh2 . . 88.44(7)
N3 Rh1 Rh2 . . 179.89(13)
N2 Rh2 N2 3 . 92.30(17)
N2 Rh2 O1 3 . 88.36(11)
N2 Rh2 O1 . . 177.38(11)
N2 Rh2 O1 3 3 177.38(11)
N2 Rh2 O1 . 3 88.36(11)
O1 Rh2 O1 . 3 90.86(15)
N2 Rh2 Rh1 3 . 87.68(8)
N2 Rh2 Rh1 . . 87.68(8)
O1 Rh2 Rh1 . . 89.81(7)
O1 Rh2 Rh1 3 . 89.81(7)
C1 O1 Rh2 . . 118.6(2)
C3 O2 Rh1 . . 119.9(2)
C1 N1 C5 . . 119.8(3)
C1 N1 Rh1 . . 121.3(2)
C5 N1 Rh1 . . 118.4(2)
C3 N2 C11 . . 122.2(3)
C3 N2 Rh2 . . 121.7(2)
C11 N2 Rh2 . . 116.0(2)
C17 N3 Rh1 . . 162.8(5)
O1 C1 N1 . . 123.2(3)
O1 C1 C2 . . 114.6(3)
N1 C1 C2 . . 122.2(3)
C1 C2 H2A . . 109.5
C1 C2 H2B . . 109.5
H2A C2 H2B . . 109.5
C1 C2 H2C . . 109.5
H2A C2 H2C . . 109.5
H2B C2 H2C . . 109.5
O2 C3 N2 . . 122.1(3)
O2 C3 C4 . . 114.2(3)
N2 C3 C4 . . 123.7(3)
C3 C4 H4A . . 109.5
C3 C4 H4B . . 109.5
H4A C4 H4B . . 109.5
C3 C4 H4C . . 109.5
H4A C4 H4C . . 109.5
H4B C4 H4C . . 109.5
C6 C5 C10 . . 119.1(4)
C6 C5 N1 . . 121.0(4)
C10 C5 N1 . . 119.8(3)
C5 C6 C7 . . 121.0(4)
C5 C6 H6 . . 119.5
C7 C6 H6 . . 119.5
C8 C7 C6 . . 119.3(4)
C8 C7 H7 . . 120.3
C6 C7 H7 . . 120.3
C7 C8 C9 . . 120.7(4)
C7 C8 H8 . . 119.7
C9 C8 H8 . . 119.7
C8 C9 C10 . . 119.5(4)
C8 C9 H9 . . 120.2
C10 C9 H9 . . 120.2
C9 C10 C5 . . 120.4(4)
C9 C10 H10 . . 119.8
C5 C10 H10 . . 119.8
C12 C11 C16 . . 118.9(3)
C12 C11 N2 . . 122.5(3)
C16 C11 N2 . . 118.6(3)
C13 C12 C11 . . 120.1(4)
C13 C12 H12 . . 120.0
C11 C12 H12 . . 120.0
C14 C13 C12 . . 121.0(4)
C14 C13 H13 . . 119.5
C12 C13 H13 . . 119.5
C13 C14 C15 . . 119.6(4)
C13 C14 H14 . . 120.2
C15 C14 H14 . . 120.2
C14 C15 C16 . . 120.3(4)
C14 C15 H15 . . 119.9
C16 C15 H15 . . 119.9
C15 C16 C11 . . 120.1(4)
C15 C16 H16 . . 119.9
C11 C16 H16 . . 119.9
N3 C17 C18 . . 178.5(7)
C23 C18 C19 . . 119.0(5)
C23 C18 C17 . . 120.9(5)
C19 C18 C17 . . 120.0(5)
C20 C19 C18 . . 121.6(5)
C20 C19 H19 . . 119.2
C18 C19 H19 . . 119.2
C19 C20 C21 . . 118.1(6)
C19 C20 C24 . . 121.1(6)
C21 C20 C24 . . 120.8(5)
C22 C21 C20 . . 121.5(5)
C22 C21 H21 . . 119.2
C20 C21 H21 . . 119.2
C23 C22 C21 . . 120.6(5)
C23 C22 H22 . . 119.7
C21 C22 H22 . . 119.7
C22 C23 C18 . . 119.2(5)
C22 C23 H23 . . 120.4
C18 C23 H23 . . 120.4
C20 C24 H24A . . 109.5
C20 C24 H24B . . 109.5
H24A C24 H24B . . 109.5
C20 C24 H24C . . 109.5
H24A C24 H24C . . 109.5
H24B C24 H24C . . 109.5

loop_
_geom_bond_atom_site_label_1
_geom_bond_atom_site_label_2
_geom_bond_site_symmetry_2
_geom_bond_distance
Rh1 N1 . 2.053(3)
Rh1 N1 3 2.053(3)
Rh1 O2 3 2.058(2)
Rh1 O2 . 2.058(2)
Rh1 N3 . 2.177(4)
Rh1 Rh2 . 2.4086(6)
Rh2 N2 3 2.032(3)
Rh2 N2 . 2.032(3)
Rh2 O1 . 2.048(2)
Rh2 O1 3 2.048(2)
O1 C1 . 1.288(4)
O2 C3 . 1.290(4)
N1 C1 . 1.308(5)
N1 C5 . 1.431(5)
N2 C3 . 1.304(5)
N2 C11 . 1.434(4)
N3 C17 . 1.154(7)
C1 C2 . 1.511(5)
C2 H2A . 0.9700
C2 H2B . 0.9700
C2 H2C . 0.9700
C3 C4 . 1.503(5)
C4 H4A . 0.9700
C4 H4B . 0.9700
C4 H4C . 0.9700
C5 C6 . 1.370(5)
C5 C10 . 1.387(5)
C6 C7 . 1.392(5)
C6 H6 . 0.9400
C7 C8 . 1.370(6)
C7 H7 . 0.9400
C8 C9 . 1.380(6)
C8 H8 . 0.9400
C9 C10 . 1.385(6)
C9 H9 . 0.9400
C10 H10 . 0.9400
C11 C12 . 1.387(5)
C11 C16 . 1.394(5)
C12 C13 . 1.384(5)
C12 H12 . 0.9400
C13 C14 . 1.371(6)
C13 H13 . 0.9400
C14 C15 . 1.378(6)
C14 H14 . 0.9400
C15 C16 . 1.389(5)
C15 H15 . 0.9400
C16 H16 . 0.9400
C17 C18 . 1.444(8)
C18 C23 . 1.385(7)
C18 C19 . 1.411(8)
C19 C20 . 1.356(8)
C19 H19 . 0.9400
C20 C21 . 1.381(8)
C20 C24 . 1.513(8)
C21 C22 . 1.375(8)
C21 H21 . 0.9400
C22 C23 . 1.372(8)
C22 H22 . 0.9400
C23 H23 . 0.9400
C24 H24A . 0.9700
C24 H24B . 0.9700
C24 H24C . 0.9700

loop_
_geom_torsion_atom_site_label_1
_geom_torsion_atom_site_label_2
_geom_torsion_atom_site_label_3
_geom_torsion_atom_site_label_4
_geom_torsion
Rh2 O1 C1 N1 8.4(5)
Rh2 O1 C1 C2 -170.2(2)
C5 N1 C1 O1 -178.2(3)
Rh1 N1 C1 O1 -6.1(5)
C5 N1 C1 C2 0.3(5)
Rh1 N1 C1 C2 172.4(3)
Rh1 O2 C3 N2 -4.4(5)
Rh1 O2 C3 C4 174.4(2)
C11 N2 C3 O2 179.1(3)
Rh2 N2 C3 O2 3.6(5)
C11 N2 C3 C4 0.4(5)
Rh2 N2 C3 C4 -175.1(3)
C1 N1 C5 C6 -82.5(5)
Rh1 N1 C5 C6 105.1(4)
C1 N1 C5 C10 101.5(4)
Rh1 N1 C5 C10 -70.9(4)
C10 C5 C6 C7 -0.4(6)
N1 C5 C6 C7 -176.4(4)
C5 C6 C7 C8 0.5(7)
C6 C7 C8 C9 0.1(7)
C7 C8 C9 C10 -0.9(7)
C8 C9 C10 C5 1.1(7)
C6 C5 C10 C9 -0.4(6)
N1 C5 C10 C9 175.7(4)
C3 N2 C11 C12 61.3(5)
Rh2 N2 C11 C12 -122.9(3)
C3 N2 C11 C16 -121.2(4)
Rh2 N2 C11 C16 54.6(4)
C16 C11 C12 C13 2.6(6)
N2 C11 C12 C13 -179.9(4)
C11 C12 C13 C14 -1.3(7)
C12 C13 C14 C15 -0.8(7)
C13 C14 C15 C16 1.4(7)
C14 C15 C16 C11 -0.1(6)
C12 C11 C16 C15 -1.9(6)
N2 C11 C16 C15 -179.5(4)
C23 C18 C19 C20 0.0000(10)
C17 C18 C19 C20 180.0000(10)
C18 C19 C20 C21 0.0000(10)
C18 C19 C20 C24 180.0000(10)
C19 C20 C21 C22 0.0000(10)
C24 C20 C21 C22 180.0000(10)
C20 C21 C22 C23 0.0000(10)
C21 C22 C23 C18 0.0000(10)
C19 C18 C23 C22 0.0000(10)
C17 C18 C23 C22 180.0000(10)
